data_7015137
loop_
_publ_author_name
'Luo, Yunjie'
'Fan, Shimin'
'Yang, Jianping'
'Fang, Jianghua'
'Xu, Ping'

_publ_section_title
;
 Rare earth metal bis(amide) complexes bearing amidinate ancillary
 ligands: synthesis, characterization, and performance as catalyst
 precursors for cis-1,4 selective polymerization of isoprene.
;
_journal_issue 12
_journal_name_full 'Dalton transactions (Cambridge, England : 2003)'
_journal_page_first 3053
_journal_page_last 3059
_journal_paper_doi 10.1039/c0dt01241f
_journal_volume 40
_journal_year 2011
_chemical_formula_moiety 'C35 H65 N4 Si4 Y, 0.5(C6 H14)'
_chemical_formula_sum 'C38 H72 N4 Si4 Y'
_chemical_formula_weight 786.27
_chemical_name_systematic
;
?
;
_space_group_IT_number 2
_symmetry_cell_setting triclinic
_symmetry_Int_Tables_number 2
_symmetry_space_group_name_Hall '-P 1'
_symmetry_space_group_name_H-M 'P -1'
_atom_sites_solution_hydrogens geom
_atom_sites_solution_primary direct
_atom_sites_solution_secondary difmap
_audit_creation_method SHELXL-97
_cell_angle_alpha 104.788(14)
_cell_angle_beta 108.411(6)
_cell_angle_gamma 100.221(13)
_cell_formula_units_Z 2
_cell_length_a 12.393(6)
_cell_length_b 13.632(8)
_cell_length_c 15.539(8)
_cell_measurement_reflns_used 8872
_cell_measurement_temperature 293(2)
_cell_measurement_theta_max 25.3
_cell_measurement_theta_min 3.1
_cell_volume 2311(2)
_computing_cell_refinement CrystalClear
_computing_data_collection CrystalClear
_computing_data_reduction CrystalStructure
_computing_structure_refinement 'SHELXL-97 (Sheldrick, 1997)'
_computing_structure_solution 'SHELXS-97 (Sheldrick, 1990)'
_diffrn_ambient_temperature 293(2)
_diffrn_detector_area_resol_mean 7.31
_diffrn_measured_fraction_theta_full 0.991
_diffrn_measured_fraction_theta_max 0.991
_diffrn_measurement_device_type 'Rigaku Mercury'
_diffrn_measurement_method \w
_diffrn_radiation_monochromator graphite
_diffrn_radiation_source 'fine-focus sealed tube'
_diffrn_radiation_type MoK\a
_diffrn_radiation_wavelength 0.71070
_diffrn_reflns_av_R_equivalents 0.0554
_diffrn_reflns_av_sigmaI/netI 0.0742
_diffrn_reflns_limit_h_max 13
_diffrn_reflns_limit_h_min -14
_diffrn_reflns_limit_k_max 16
_diffrn_reflns_limit_k_min -16
_diffrn_reflns_limit_l_max 18
_diffrn_reflns_limit_l_min -18
_diffrn_reflns_number 21645
_diffrn_reflns_theta_full 25.35
_diffrn_reflns_theta_max 25.35
_diffrn_reflns_theta_min 3.06
_exptl_absorpt_coefficient_mu 1.393
_exptl_absorpt_correction_T_max 0.6057
_exptl_absorpt_correction_T_min 0.4019
_exptl_absorpt_correction_type multi-scan
_exptl_absorpt_process_details 'Jacobson, R. (1998) Private communication'
_exptl_crystal_colour colorless
_exptl_crystal_density_diffrn 1.130
_exptl_crystal_density_method 'not measured'
_exptl_crystal_description block
_exptl_crystal_F_000 846
_exptl_crystal_size_max 0.80
_exptl_crystal_size_mid 0.45
_exptl_crystal_size_min 0.40
_refine_diff_density_max 1.017
_refine_diff_density_min -0.815
_refine_diff_density_rms 0.073
_refine_ls_extinction_method none
_refine_ls_goodness_of_fit_ref 1.117
_refine_ls_hydrogen_treatment constr
_refine_ls_matrix_type full
_refine_ls_number_parameters 403
_refine_ls_number_reflns 8376
_refine_ls_number_restraints 5
_refine_ls_restrained_S_all 1.117
_refine_ls_R_factor_all 0.1043
_refine_ls_R_factor_gt 0.0790
_refine_ls_shift/su_max 0.002
_refine_ls_shift/su_mean 0.000
_refine_ls_structure_factor_coef Fsqd
_refine_ls_weighting_details 'calc w=1/[\s^2^(Fo^2^)+(0.0694P)^2^+2.4431P] where P=(Fo^2^+2Fc^2^)/3'
_refine_ls_weighting_scheme calc
_refine_ls_wR_factor_gt 0.1641
_refine_ls_wR_factor_ref 0.1781
_reflns_number_gt 6520
_reflns_number_total 8376
_reflns_threshold_expression >2sigma(I)
_cod_data_source_file c0dt01241f.txt
_cod_data_source_block shelxl
_cod_database_code 7015137

loop_
_symmetry_equiv_pos_as_xyz
'x, y, z'
'-x, -y, -z'

loop_
_atom_site_label
_atom_site_type_symbol
_atom_site_fract_x
_atom_site_fract_y
_atom_site_fract_z
_atom_site_U_iso_or_equiv
_atom_site_adp_type
_atom_site_occupancy
_atom_site_symmetry_multiplicity
_atom_site_calc_flag
_atom_site_refinement_flags
_atom_site_disorder_assembly
_atom_site_disorder_group
Y1 Y 0.53318(4) 0.23978(4) 0.27305(3) 0.03825(17) Uani 1 1 d . . .
Si1 Si 0.29038(13) 0.00406(12) 0.18120(11) 0.0495(4) Uani 1 1 d . . .
Si2 Si 0.27148(13) 0.21937(13) 0.27008(11) 0.0501(4) Uani 1 1 d . . .
Si3 Si 0.65070(15) 0.50115(12) 0.27804(12) 0.0542(4) Uani 1 1 d . . .
Si4 Si 0.51942(14) 0.32039(12) 0.09358(11) 0.0503(4) Uani 1 1 d . . .
N1 N 0.6793(4) 0.1542(3) 0.3010(3) 0.0412(10) Uani 1 1 d . . .
N2 N 0.6648(4) 0.2634(3) 0.4274(3) 0.0424(10) Uani 1 1 d . . .
N3 N 0.3504(3) 0.1383(3) 0.2325(3) 0.0408(10) Uani 1 1 d . . .
N4 N 0.5702(4) 0.3710(3) 0.2155(3) 0.0445(10) Uani 1 1 d . . .
C1 C 0.7207(4) 0.1949(4) 0.3968(4) 0.0403(11) Uani 1 1 d . . .
C2 C 0.7282(4) 0.0803(4) 0.2520(3) 0.0422(12) Uani 1 1 d . . .
C3 C 0.8005(5) 0.1159(5) 0.2058(4) 0.0500(13) Uani 1 1 d . . .
C4 C 0.8432(5) 0.0444(6) 0.1562(4) 0.0647(17) Uani 1 1 d . . .
H4 H 0.8909 0.0673 0.1254 0.078 Uiso 1 1 calc R . .
C5 C 0.8179(6) -0.0597(6) 0.1506(5) 0.075(2) Uani 1 1 d . . .
H5 H 0.8487 -0.1063 0.1169 0.091 Uiso 1 1 calc R . .
C6 C 0.7473(6) -0.0942(5) 0.1947(4) 0.0670(18) Uani 1 1 d . . .
H6 H 0.7298 -0.1649 0.1904 0.080 Uiso 1 1 calc R . .
C7 C 0.7009(5) -0.0265(4) 0.2458(4) 0.0487(13) Uani 1 1 d . . .
C8 C 0.8308(6) 0.2293(5) 0.2105(5) 0.0706(18) Uani 1 1 d . . .
H8A H 0.8821 0.2392 0.1764 0.106 Uiso 1 1 calc R . .
H8B H 0.8701 0.2742 0.2764 0.106 Uiso 1 1 calc R . .
H8C H 0.7594 0.2469 0.1815 0.106 Uiso 1 1 calc R . .
C9 C 0.6234(6) -0.0682(5) 0.2940(5) 0.0676(17) Uani 1 1 d . . .
H9A H 0.5719 -0.1370 0.2527 0.101 Uiso 1 1 calc R . .
H9B H 0.5766 -0.0211 0.3061 0.101 Uiso 1 1 calc R . .
H9C H 0.6723 -0.0728 0.3537 0.101 Uiso 1 1 calc R . .
C10 C 0.6868(7) 0.3128(6) 0.5250(5) 0.0813(10) Uani 1 1 d . . .
C11 C 0.7752(7) 0.4079(6) 0.5825(5) 0.0813(10) Uani 1 1 d . . .
C12 C 0.7906(7) 0.4539(6) 0.6791(5) 0.0813(10) Uani 1 1 d . . .
H12 H 0.8499 0.5163 0.7182 0.098 Uiso 1 1 calc R . .
C13 C 0.7182(7) 0.4063(6) 0.7138(5) 0.0813(10) Uani 1 1 d . . .
H13 H 0.7304 0.4366 0.7782 0.098 Uiso 1 1 calc R . .
C14 C 0.6284(7) 0.3170(6) 0.6608(5) 0.0813(10) Uani 1 1 d . . .
H14 H 0.5786 0.2885 0.6876 0.098 Uiso 1 1 calc R . .
C15 C 0.6122(7) 0.2688(6) 0.5662(5) 0.0813(10) Uani 1 1 d . . .
C16 C 0.8531(6) 0.4610(5) 0.5415(6) 0.094(3) Uani 1 1 d . . .
H16A H 0.8305 0.4205 0.4751 0.141 Uiso 1 1 calc R . .
H16B H 0.9341 0.4659 0.5765 0.141 Uiso 1 1 calc R . .
H16C H 0.8446 0.5307 0.5468 0.141 Uiso 1 1 calc R . .
C17 C 0.5151(6) 0.1670(7) 0.5077(5) 0.090(2) Uani 1 1 d . . .
H17A H 0.4699 0.1716 0.4467 0.135 Uiso 1 1 calc R . .
H17B H 0.4640 0.1553 0.5416 0.135 Uiso 1 1 calc R . .
H17C H 0.5494 0.1094 0.4974 0.135 Uiso 1 1 calc R . .
C18 C 0.8227(4) 0.1646(4) 0.4592(4) 0.0430(12) Uani 1 1 d . . .
H18 H 0.8196 0.0955 0.4181 0.052 Uiso 1 1 calc R . .
C19 C 0.9426(5) 0.2347(5) 0.4781(5) 0.0607(16) Uani 1 1 d . . .
H19A H 0.9560 0.3039 0.5231 0.073 Uiso 1 1 calc R . .
H19B H 0.9446 0.2435 0.4186 0.073 Uiso 1 1 calc R . .
C20 C 1.0396(5) 0.1858(6) 0.5195(5) 0.0675(17) Uani 1 1 d . . .
H20A H 1.0328 0.1222 0.4701 0.081 Uiso 1 1 calc R . .
H20B H 1.1162 0.2350 0.5372 0.081 Uiso 1 1 calc R . .
C21 C 1.0343(5) 0.1584(6) 0.6056(5) 0.0735(19) Uani 1 1 d . . .
H21A H 1.0903 0.1184 0.6227 0.088 Uiso 1 1 calc R . .
H21B H 1.0578 0.2230 0.6595 0.088 Uiso 1 1 calc R . .
C22 C 0.9142(6) 0.0955(6) 0.5888(5) 0.0711(18) Uani 1 1 d . . .
H22A H 0.9131 0.0882 0.6491 0.085 Uiso 1 1 calc R . .
H22B H 0.8973 0.0252 0.5442 0.085 Uiso 1 1 calc R . .
C23 C 0.8171(5) 0.1452(6) 0.5486(5) 0.0679(18) Uani 1 1 d . . .
H23A H 0.7402 0.0984 0.5339 0.082 Uiso 1 1 calc R . .
H23B H 0.8273 0.2116 0.5963 0.082 Uiso 1 1 calc R . .
C24 C 0.1300(5) -0.0351(5) 0.1019(5) 0.078(2) Uani 1 1 d . . .
H24A H 0.0853 -0.0127 0.1397 0.117 Uiso 1 1 calc R . .
H24B H 0.1022 -0.1105 0.0719 0.117 Uiso 1 1 calc R . .
H24C H 0.1201 -0.0022 0.0532 0.117 Uiso 1 1 calc R . .
C25 C 0.3662(6) -0.0569(5) 0.1034(5) 0.0660(17) Uani 1 1 d . . .
H25A H 0.3402 -0.0433 0.0436 0.099 Uiso 1 1 calc R . .
H25B H 0.3469 -0.1318 0.0911 0.099 Uiso 1 1 calc R . .
H25C H 0.4504 -0.0268 0.1358 0.099 Uiso 1 1 calc R . .
C26 C 0.3021(6) -0.0622(5) 0.2734(5) 0.0758(19) Uani 1 1 d . . .
H26A H 0.3841 -0.0523 0.3101 0.114 Uiso 1 1 calc R . .
H26B H 0.2628 -0.1364 0.2422 0.114 Uiso 1 1 calc R . .
H26C H 0.2654 -0.0321 0.3156 0.114 Uiso 1 1 calc R . .
C27 C 0.1883(6) 0.1750(6) 0.3406(5) 0.077(2) Uani 1 1 d . . .
H27A H 0.1269 0.1107 0.3003 0.115 Uiso 1 1 calc R . .
H27B H 0.1536 0.2286 0.3636 0.115 Uiso 1 1 calc R . .
H27C H 0.2415 0.1627 0.3943 0.115 Uiso 1 1 calc R . .
C28 C 0.1649(5) 0.2485(5) 0.1701(5) 0.0727(18) Uani 1 1 d . . .
H28A H 0.2082 0.2940 0.1469 0.109 Uiso 1 1 calc R . .
H28B H 0.1137 0.2829 0.1937 0.109 Uiso 1 1 calc R . .
H28C H 0.1183 0.1836 0.1187 0.109 Uiso 1 1 calc R . .
C29 C 0.3847(5) 0.3492(5) 0.3515(4) 0.0601(15) Uani 1 1 d . . .
H29A H 0.4423 0.3378 0.4032 0.090 Uiso 1 1 calc R . .
H29B H 0.3459 0.3974 0.3772 0.090 Uiso 1 1 calc R . .
H29C H 0.4235 0.3786 0.3154 0.090 Uiso 1 1 calc R . .
C30 C 0.6045(8) 0.5952(5) 0.2148(5) 0.089(2) Uani 1 1 d . . .
H30A H 0.6227 0.5823 0.1580 0.134 Uiso 1 1 calc R . .
H30B H 0.6462 0.6665 0.2568 0.134 Uiso 1 1 calc R . .
H30C H 0.5208 0.5853 0.1971 0.134 Uiso 1 1 calc R . .
C31 C 0.8111(6) 0.5157(6) 0.3001(6) 0.090(2) Uani 1 1 d . . .
H31A H 0.8401 0.4738 0.3384 0.136 Uiso 1 1 calc R . .
H31B H 0.8555 0.5886 0.3334 0.136 Uiso 1 1 calc R . .
H31C H 0.8201 0.4923 0.2396 0.136 Uiso 1 1 calc R . .
C32 C 0.6340(6) 0.5502(5) 0.3961(4) 0.0672(17) Uani 1 1 d . . .
H32A H 0.5564 0.5597 0.3849 0.101 Uiso 1 1 calc R . .
H32B H 0.6928 0.6165 0.4350 0.101 Uiso 1 1 calc R . .
H32C H 0.6443 0.4996 0.4289 0.101 Uiso 1 1 calc R . .
C33 C 0.4818(5) 0.1737(4) 0.0634(4) 0.0579(15) Uani 1 1 d . . .
H33A H 0.5502 0.1545 0.0963 0.087 Uiso 1 1 calc R . .
H33B H 0.4573 0.1407 -0.0048 0.087 Uiso 1 1 calc R . .
H33C H 0.4185 0.1504 0.0831 0.087 Uiso 1 1 calc R . .
C34 C 0.6264(6) 0.3577(5) 0.0381(5) 0.0715(18) Uani 1 1 d . . .
H34A H 0.6488 0.4331 0.0530 0.107 Uiso 1 1 calc R . .
H34B H 0.5901 0.3240 -0.0305 0.107 Uiso 1 1 calc R . .
H34C H 0.6956 0.3354 0.0630 0.107 Uiso 1 1 calc R . .
C35 C 0.3818(6) 0.3530(6) 0.0337(5) 0.077(2) Uani 1 1 d . . .
H35A H 0.3231 0.3309 0.0582 0.116 Uiso 1 1 calc R . .
H35B H 0.3525 0.3171 -0.0345 0.116 Uiso 1 1 calc R . .
H35C H 0.3988 0.4280 0.0463 0.116 Uiso 1 1 calc R . .
C36 C 1.043(5) 0.334(4) 0.861(4) 0.220(7) Uiso 0.50 1 d PD . .
C37 C 0.975(3) 0.356(3) 0.925(3) 0.220(7) Uiso 0.50 1 d PD . .
C38 C 1.035(3) 0.471(3) 0.936(2) 0.220(7) Uiso 0.50 1 d PD . .
C39 C 1.006(4) 0.540(3) 1.011(3) 0.220(7) Uiso 0.50 1 d PD . .
C40 C 0.938(3) 0.607(3) 1.053(3) 0.220(7) Uiso 0.50 1 d PD . .
C41 C 0.970(5) 0.695(4) 1.143(4) 0.220(7) Uiso 0.50 1 d PD . .

loop_
_atom_site_aniso_label
_atom_site_aniso_U_11
_atom_site_aniso_U_22
_atom_site_aniso_U_33
_atom_site_aniso_U_23
_atom_site_aniso_U_13
_atom_site_aniso_U_12
Y1 0.0340(3) 0.0419(3) 0.0414(3) 0.0191(2) 0.0126(2) 0.0123(2)
Si1 0.0435(8) 0.0471(9) 0.0564(10) 0.0170(7) 0.0199(7) 0.0081(7)
Si2 0.0418(8) 0.0561(9) 0.0564(10) 0.0176(8) 0.0236(7) 0.0160(7)
Si3 0.0610(10) 0.0402(8) 0.0582(10) 0.0169(7) 0.0212(8) 0.0081(8)
Si4 0.0589(10) 0.0514(9) 0.0441(9) 0.0225(7) 0.0192(7) 0.0152(8)
N1 0.044(2) 0.041(2) 0.037(2) 0.0104(19) 0.0138(19) 0.014(2)
N2 0.045(2) 0.043(2) 0.040(2) 0.0142(19) 0.014(2) 0.017(2)
N3 0.036(2) 0.044(2) 0.042(2) 0.0122(19) 0.0168(19) 0.0112(19)
N4 0.050(3) 0.039(2) 0.043(3) 0.0180(19) 0.015(2) 0.010(2)
C1 0.037(3) 0.038(3) 0.050(3) 0.020(2) 0.018(2) 0.011(2)
C2 0.035(3) 0.054(3) 0.033(3) 0.012(2) 0.007(2) 0.017(2)
C3 0.039(3) 0.071(4) 0.047(3) 0.023(3) 0.017(3) 0.024(3)
C4 0.054(4) 0.094(5) 0.054(4) 0.021(3) 0.027(3) 0.035(4)
C5 0.076(5) 0.088(5) 0.060(4) 0.006(4) 0.024(4) 0.045(4)
C6 0.072(4) 0.048(3) 0.062(4) 0.002(3) 0.009(3) 0.029(3)
C7 0.043(3) 0.041(3) 0.047(3) 0.009(2) 0.003(2) 0.011(2)
C8 0.064(4) 0.084(5) 0.085(5) 0.045(4) 0.038(4) 0.026(4)
C9 0.069(4) 0.053(4) 0.079(5) 0.028(3) 0.023(4) 0.011(3)
C10 0.101(3) 0.091(2) 0.0556(18) 0.0196(14) 0.0201(16) 0.061(2)
C11 0.101(3) 0.091(2) 0.0556(18) 0.0196(14) 0.0201(16) 0.061(2)
C12 0.101(3) 0.091(2) 0.0556(18) 0.0196(14) 0.0201(16) 0.061(2)
C13 0.101(3) 0.091(2) 0.0556(18) 0.0196(14) 0.0201(16) 0.061(2)
C14 0.101(3) 0.091(2) 0.0556(18) 0.0196(14) 0.0201(16) 0.061(2)
C15 0.101(3) 0.091(2) 0.0556(18) 0.0196(14) 0.0201(16) 0.061(2)
C16 0.073(5) 0.060(4) 0.113(6) 0.017(4) -0.008(4) 0.026(4)
C17 0.077(5) 0.137(7) 0.092(6) 0.067(5) 0.046(4) 0.046(5)
C18 0.042(3) 0.043(3) 0.046(3) 0.016(2) 0.014(2) 0.018(2)
C19 0.047(3) 0.065(4) 0.071(4) 0.038(3) 0.011(3) 0.015(3)
C20 0.045(3) 0.087(5) 0.076(4) 0.037(4) 0.018(3) 0.030(3)
C21 0.057(4) 0.100(5) 0.070(4) 0.040(4) 0.013(3) 0.044(4)
C22 0.071(4) 0.085(5) 0.079(5) 0.050(4) 0.030(4) 0.040(4)
C23 0.057(4) 0.099(5) 0.080(5) 0.061(4) 0.033(3) 0.042(4)
C24 0.048(4) 0.067(4) 0.089(5) 0.007(4) 0.009(3) 0.002(3)
C25 0.074(4) 0.051(4) 0.074(4) 0.014(3) 0.035(4) 0.017(3)
C26 0.081(5) 0.070(4) 0.093(5) 0.043(4) 0.043(4) 0.021(4)
C27 0.070(4) 0.090(5) 0.084(5) 0.026(4) 0.050(4) 0.022(4)
C28 0.058(4) 0.081(5) 0.081(5) 0.030(4) 0.019(3) 0.033(4)
C29 0.053(3) 0.061(4) 0.067(4) 0.012(3) 0.029(3) 0.018(3)
C30 0.135(7) 0.055(4) 0.090(5) 0.040(4) 0.045(5) 0.030(4)
C31 0.061(4) 0.069(5) 0.104(6) 0.000(4) 0.022(4) -0.010(4)
C32 0.070(4) 0.055(4) 0.058(4) 0.005(3) 0.017(3) 0.008(3)
C33 0.072(4) 0.051(3) 0.049(3) 0.014(3) 0.024(3) 0.013(3)
C34 0.090(5) 0.077(4) 0.070(4) 0.037(4) 0.047(4) 0.026(4)
C35 0.082(5) 0.092(5) 0.060(4) 0.037(4) 0.015(4) 0.036(4)

loop_
_atom_type_symbol
_atom_type_description
_atom_type_scat_dispersion_real
_atom_type_scat_dispersion_imag
_atom_type_scat_source
C C 0.0033 0.0016 'International Tables Vol C Tables 4.2.6.8 and 6.1.1.4'
H H 0.0000 0.0000 'International Tables Vol C Tables 4.2.6.8 and 6.1.1.4'
N N 0.0061 0.0033 'International Tables Vol C Tables 4.2.6.8 and 6.1.1.4'
Si Si 0.0817 0.0704 'International Tables Vol C Tables 4.2.6.8 and 6.1.1.4'
Y Y -2.7962 3.5667 'International Tables Vol C Tables 4.2.6.8 and 6.1.1.4'

loop_
_geom_angle_atom_site_label_1
_geom_angle_atom_site_label_2
_geom_angle_atom_site_label_3
_geom_angle
_geom_angle_site_symmetry_1
_geom_angle_site_symmetry_3
_geom_angle_publ_flag
N3 Y1 N4 122.70(15) . . ?
N3 Y1 N1 114.64(15) . . ?
N4 Y1 N1 114.46(15) . . ?
N3 Y1 N2 114.71(15) . . ?
N4 Y1 N2 115.80(15) . . ?
N1 Y1 N2 57.07(14) . . ?
N3 Y1 C1 117.67(15) . . ?
N4 Y1 C1 119.61(15) . . ?
N1 Y1 C1 28.50(14) . . ?
N2 Y1 C1 28.59(14) . . ?
N3 Y1 Si2 30.85(11) . . ?
N4 Y1 Si2 105.00(11) . . ?
N1 Y1 Si2 140.19(11) . . ?
N2 Y1 Si2 110.15(11) . . ?
C1 Y1 Si2 128.74(11) . . ?
N3 Y1 Si4 104.64(11) . . ?
N4 Y1 Si4 29.98(11) . . ?
N1 Y1 Si4 109.84(11) . . ?
N2 Y1 Si4 140.48(11) . . ?
C1 Y1 Si4 129.76(11) . . ?
Si2 Y1 Si4 101.49(4) . . ?
N3 Si1 C26 111.9(3) . . ?
N3 Si1 C24 112.9(3) . . ?
C26 Si1 C24 106.9(3) . . ?
N3 Si1 C25 111.9(2) . . ?
C26 Si1 C25 106.9(3) . . ?
C24 Si1 C25 105.9(3) . . ?
N3 Si2 C27 115.8(3) . . ?
N3 Si2 C28 113.8(3) . . ?
C27 Si2 C28 107.5(3) . . ?
N3 Si2 C29 105.5(2) . . ?
C27 Si2 C29 107.1(3) . . ?
C28 Si2 C29 106.6(3) . . ?
N3 Si2 Y1 41.94(14) . . ?
C27 Si2 Y1 135.6(2) . . ?
C28 Si2 Y1 116.7(2) . . ?
C29 Si2 Y1 64.54(18) . . ?
N4 Si3 C30 114.1(3) . . ?
N4 Si3 C31 109.7(3) . . ?
C30 Si3 C31 107.2(4) . . ?
N4 Si3 C32 111.8(3) . . ?
C30 Si3 C32 104.5(3) . . ?
C31 Si3 C32 109.3(3) . . ?
N4 Si4 C35 112.7(3) . . ?
N4 Si4 C34 115.9(3) . . ?
C35 Si4 C34 107.5(3) . . ?
N4 Si4 C33 105.7(2) . . ?
C35 Si4 C33 107.4(3) . . ?
C34 Si4 C33 107.2(3) . . ?
N4 Si4 Y1 41.09(14) . . ?
C35 Si4 Y1 117.4(2) . . ?
C34 Si4 Y1 134.8(2) . . ?
C33 Si4 Y1 65.35(18) . . ?
C1 N1 C2 122.0(4) . . ?
C1 N1 Y1 95.9(3) . . ?
C2 N1 Y1 142.1(3) . . ?
C1 N2 C10 123.8(4) . . ?
C1 N2 Y1 94.6(3) . . ?
C10 N2 Y1 141.2(4) . . ?
Si2 N3 Si1 121.7(2) . . ?
Si2 N3 Y1 107.2(2) . . ?
Si1 N3 Y1 130.9(2) . . ?
Si4 N4 Si3 122.1(2) . . ?
Si4 N4 Y1 108.9(2) . . ?
Si3 N4 Y1 128.6(2) . . ?
N1 C1 N2 112.4(4) . . ?
N1 C1 C18 120.8(4) . . ?
N2 C1 C18 126.8(5) . . ?
N1 C1 Y1 55.6(2) . . ?
N2 C1 Y1 56.8(2) . . ?
C18 C1 Y1 176.4(4) . . ?
C7 C2 C3 119.8(5) . . ?
C7 C2 N1 121.5(5) . . ?
C3 C2 N1 118.6(5) . . ?
C4 C3 C2 118.4(6) . . ?
C4 C3 C8 120.4(6) . . ?
C2 C3 C8 121.2(5) . . ?
C3 C4 C5 122.1(6) . . ?
C3 C4 H4 118.9 . . ?
C5 C4 H4 118.9 . . ?
C6 C5 C4 119.4(6) . . ?
C6 C5 H5 120.3 . . ?
C4 C5 H5 120.3 . . ?
C5 C6 C7 121.6(6) . . ?
C5 C6 H6 119.2 . . ?
C7 C6 H6 119.2 . . ?
C6 C7 C2 118.7(6) . . ?
C6 C7 C9 119.7(6) . . ?
C2 C7 C9 121.6(5) . . ?
C3 C8 H8A 109.5 . . ?
C3 C8 H8B 109.5 . . ?
H8A C8 H8B 109.5 . . ?
C3 C8 H8C 109.5 . . ?
H8A C8 H8C 109.5 . . ?
H8B C8 H8C 109.5 . . ?
C7 C9 H9A 109.5 . . ?
C7 C9 H9B 109.5 . . ?
H9A C9 H9B 109.5 . . ?
C7 C9 H9C 109.5 . . ?
H9A C9 H9C 109.5 . . ?
H9B C9 H9C 109.5 . . ?
C11 C10 N2 123.1(7) . . ?
C11 C10 C15 117.8(7) . . ?
N2 C10 C15 119.0(7) . . ?
C10 C11 C12 120.0(8) . . ?
C10 C11 C16 120.3(6) . . ?
C12 C11 C16 119.7(8) . . ?
C13 C12 C11 118.8(8) . . ?
C13 C12 H12 120.6 . . ?
C11 C12 H12 120.6 . . ?
C12 C13 C14 123.9(7) . . ?
C12 C13 H13 118.0 . . ?
C14 C13 H13 118.0 . . ?
C13 C14 C15 118.7(8) . . ?
C13 C14 H14 120.7 . . ?
C15 C14 H14 120.7 . . ?
C14 C15 C10 120.7(8) . . ?
C14 C15 C17 119.0(8) . . ?
C10 C15 C17 120.2(6) . . ?
C11 C16 H16A 109.5 . . ?
C11 C16 H16B 109.5 . . ?
H16A C16 H16B 109.5 . . ?
C11 C16 H16C 109.5 . . ?
H16A C16 H16C 109.5 . . ?
H16B C16 H16C 109.5 . . ?
C15 C17 H17A 109.5 . . ?
C15 C17 H17B 109.5 . . ?
H17A C17 H17B 109.5 . . ?
C15 C17 H17C 109.5 . . ?
H17A C17 H17C 109.5 . . ?
H17B C17 H17C 109.5 . . ?
C23 C18 C19 111.5(5) . . ?
C23 C18 C1 118.8(4) . . ?
C19 C18 C1 112.6(4) . . ?
C23 C18 H18 104.1 . . ?
C19 C18 H18 104.1 . . ?
C1 C18 H18 104.1 . . ?
C18 C19 C20 110.0(5) . . ?
C18 C19 H19A 109.7 . . ?
C20 C19 H19A 109.7 . . ?
C18 C19 H19B 109.7 . . ?
C20 C19 H19B 109.7 . . ?
H19A C19 H19B 108.2 . . ?
C21 C20 C19 113.2(5) . . ?
C21 C20 H20A 108.9 . . ?
C19 C20 H20A 108.9 . . ?
C21 C20 H20B 108.9 . . ?
C19 C20 H20B 108.9 . . ?
H20A C20 H20B 107.8 . . ?
C22 C21 C20 112.5(5) . . ?
C22 C21 H21A 109.1 . . ?
C20 C21 H21A 109.1 . . ?
C22 C21 H21B 109.1 . . ?
C20 C21 H21B 109.1 . . ?
H21A C21 H21B 107.8 . . ?
C21 C22 C23 113.0(5) . . ?
C21 C22 H22A 109.0 . . ?
C23 C22 H22A 109.0 . . ?
C21 C22 H22B 109.0 . . ?
C23 C22 H22B 109.0 . . ?
H22A C22 H22B 107.8 . . ?
C18 C23 C22 110.0(5) . . ?
C18 C23 H23A 109.7 . . ?
C22 C23 H23A 109.7 . . ?
C18 C23 H23B 109.7 . . ?
C22 C23 H23B 109.7 . . ?
H23A C23 H23B 108.2 . . ?
Si1 C24 H24A 109.5 . . ?
Si1 C24 H24B 109.5 . . ?
H24A C24 H24B 109.5 . . ?
Si1 C24 H24C 109.5 . . ?
H24A C24 H24C 109.5 . . ?
H24B C24 H24C 109.5 . . ?
Si1 C25 H25A 109.5 . . ?
Si1 C25 H25B 109.5 . . ?
H25A C25 H25B 109.5 . . ?
Si1 C25 H25C 109.5 . . ?
H25A C25 H25C 109.5 . . ?
H25B C25 H25C 109.5 . . ?
Si1 C26 H26A 109.5 . . ?
Si1 C26 H26B 109.5 . . ?
H26A C26 H26B 109.5 . . ?
Si1 C26 H26C 109.5 . . ?
H26A C26 H26C 109.5 . . ?
H26B C26 H26C 109.5 . . ?
Si2 C27 H27A 109.5 . . ?
Si2 C27 H27B 109.5 . . ?
H27A C27 H27B 109.5 . . ?
Si2 C27 H27C 109.5 . . ?
H27A C27 H27C 109.5 . . ?
H27B C27 H27C 109.5 . . ?
Si2 C28 H28A 109.5 . . ?
Si2 C28 H28B 109.5 . . ?
H28A C28 H28B 109.5 . . ?
Si2 C28 H28C 109.5 . . ?
H28A C28 H28C 109.5 . . ?
H28B C28 H28C 109.5 . . ?
Si2 C29 H29A 109.5 . . ?
Si2 C29 H29B 109.5 . . ?
H29A C29 H29B 109.5 . . ?
Si2 C29 H29C 109.5 . . ?
H29A C29 H29C 109.5 . . ?
H29B C29 H29C 109.5 . . ?
Si3 C30 H30A 109.5 . . ?
Si3 C30 H30B 109.5 . . ?
H30A C30 H30B 109.5 . . ?
Si3 C30 H30C 109.5 . . ?
H30A C30 H30C 109.5 . . ?
H30B C30 H30C 109.5 . . ?
Si3 C31 H31A 109.5 . . ?
Si3 C31 H31B 109.5 . . ?
H31A C31 H31B 109.5 . . ?
Si3 C31 H31C 109.5 . . ?
H31A C31 H31C 109.5 . . ?
H31B C31 H31C 109.5 . . ?
Si3 C32 H32A 109.5 . . ?
Si3 C32 H32B 109.5 . . ?
H32A C32 H32B 109.5 . . ?
Si3 C32 H32C 109.5 . . ?
H32A C32 H32C 109.5 . . ?
H32B C32 H32C 109.5 . . ?
Si4 C33 H33A 109.5 . . ?
Si4 C33 H33B 109.5 . . ?
H33A C33 H33B 109.5 . . ?
Si4 C33 H33C 109.5 . . ?
H33A C33 H33C 109.5 . . ?
H33B C33 H33C 109.5 . . ?
Si4 C34 H34A 109.5 . . ?
Si4 C34 H34B 109.5 . . ?
H34A C34 H34B 109.5 . . ?
Si4 C34 H34C 109.5 . . ?
H34A C34 H34C 109.5 . . ?
H34B C34 H34C 109.5 . . ?
Si4 C35 H35A 109.5 . . ?
Si4 C35 H35B 109.5 . . ?
H35A C35 H35B 109.5 . . ?
Si4 C35 H35C 109.5 . . ?
H35A C35 H35C 109.5 . . ?
H35B C35 H35C 109.5 . . ?
C41 C36 C40 111(10) 2_767 2_767 ?
C41 C36 C37 85(10) 2_767 . ?
C40 C36 C37 41(2) 2_767 . ?
C40 C37 C39 74(3) 2_767 2_767 ?
C40 C37 C36 58(4) 2_767 . ?
C39 C37 C36 123(3) 2_767 . ?
C40 C37 C41 68(3) 2_767 2_767 ?
C39 C37 C41 137(4) 2_767 2_767 ?
C36 C37 C41 14(4) . 2_767 ?
C40 C37 C38 51(3) 2_767 . ?
C39 C37 C38 44(2) 2_767 . ?
C36 C37 C38 80(3) . . ?
C41 C37 C38 95(4) 2_767 . ?
C39 C38 C40 81(3) 2_767 2_767 ?
C39 C38 C39 44(4) 2_767 . ?
C40 C38 C39 120(4) 2_767 . ?
C39 C38 C37 63(2) 2_767 . ?
C40 C38 C37 41(2) 2_767 . ?
C39 C38 C37 106(3) . . ?
C39 C39 C38 88(4) 2_767 2_767 ?
C39 C39 C37 159(6) 2_767 2_767 ?
C38 C39 C37 74(3) 2_767 2_767 ?
C39 C39 C38 48(3) 2_767 . ?
C38 C39 C38 136(4) 2_767 . ?
C37 C39 C38 149(4) 2_767 . ?
C39 C39 C40 132(6) 2_767 . ?
C38 C39 C40 52(3) 2_767 . ?
C37 C39 C40 40(2) 2_767 . ?
C38 C39 C40 158(4) . . ?
C37 C40 C38 89(4) 2_767 2_767 ?
C37 C40 C36 81(4) 2_767 2_767 ?
C38 C40 C36 104(5) 2_767 2_767 ?
C37 C40 C41 73(4) 2_767 . ?
C38 C40 C41 115(4) 2_767 . ?
C36 C40 C41 14(4) 2_767 . ?
C37 C40 C39 66(3) 2_767 . ?
C38 C40 C39 47(3) 2_767 . ?
C36 C40 C39 134(5) 2_767 . ?
C41 C40 C39 134(4) . . ?
C36 C41 C40 55(10) 2_767 . ?
C36 C41 C37 81(10) 2_767 2_767 ?
C40 C41 C37 39(2) . 2_767 ?

loop_
_geom_bond_atom_site_label_1
_geom_bond_atom_site_label_2
_geom_bond_distance
_geom_bond_site_symmetry_2
_geom_bond_publ_flag
Y1 N3 2.232(4) . ?
Y1 N4 2.235(4) . ?
Y1 N1 2.311(4) . ?
Y1 N2 2.338(4) . ?
Y1 C1 2.785(5) . ?
Y1 Si2 3.190(2) . ?
Y1 Si4 3.216(2) . ?
Si1 N3 1.714(4) . ?
Si1 C26 1.862(6) . ?
Si1 C24 1.870(6) . ?
Si1 C25 1.875(6) . ?
Si2 N3 1.712(4) . ?
Si2 C27 1.860(6) . ?
Si2 C28 1.876(6) . ?
Si2 C29 1.886(6) . ?
Si3 N4 1.722(4) . ?
Si3 C30 1.867(6) . ?
Si3 C31 1.872(7) . ?
Si3 C32 1.876(6) . ?
Si4 N4 1.699(4) . ?
Si4 C35 1.857(6) . ?
Si4 C34 1.863(6) . ?
Si4 C33 1.868(6) . ?
N1 C1 1.336(6) . ?
N1 C2 1.441(6) . ?
N2 C1 1.337(6) . ?
N2 C10 1.407(8) . ?
C1 C18 1.524(7) . ?
C2 C7 1.406(7) . ?
C2 C3 1.408(7) . ?
C3 C4 1.371(8) . ?
C3 C8 1.501(8) . ?
C4 C5 1.372(9) . ?
C4 H4 0.9300 . ?
C5 C6 1.361(9) . ?
C5 H5 0.9300 . ?
C6 C7 1.384(8) . ?
C6 H6 0.9300 . ?
C7 C9 1.512(8) . ?
C8 H8A 0.9600 . ?
C8 H8B 0.9600 . ?
C8 H8C 0.9600 . ?
C9 H9A 0.9600 . ?
C9 H9B 0.9600 . ?
C9 H9C 0.9600 . ?
C10 C11 1.402(11) . ?
C10 C15 1.413(11) . ?
C11 C12 1.406(9) . ?
C11 C16 1.496(11) . ?
C12 C13 1.339(10) . ?
C12 H12 0.9300 . ?
C13 C14 1.352(10) . ?
C13 H13 0.9300 . ?
C14 C15 1.382(9) . ?
C14 H14 0.9300 . ?
C15 C17 1.507(10) . ?
C16 H16A 0.9600 . ?
C16 H16B 0.9600 . ?
C16 H16C 0.9600 . ?
C17 H17A 0.9600 . ?
C17 H17B 0.9600 . ?
C17 H17C 0.9600 . ?
C18 C23 1.499(7) . ?
C18 C19 1.512(7) . ?
C18 H18 0.9800 . ?
C19 C20 1.523(8) . ?
C19 H19A 0.9700 . ?
C19 H19B 0.9700 . ?
C20 C21 1.497(9) . ?
C20 H20A 0.9700 . ?
C20 H20B 0.9700 . ?
C21 C22 1.485(9) . ?
C21 H21A 0.9700 . ?
C21 H21B 0.9700 . ?
C22 C23 1.526(8) . ?
C22 H22A 0.9700 . ?
C22 H22B 0.9700 . ?
C23 H23A 0.9700 . ?
C23 H23B 0.9700 . ?
C24 H24A 0.9600 . ?
C24 H24B 0.9600 . ?
C24 H24C 0.9600 . ?
C25 H25A 0.9600 . ?
C25 H25B 0.9600 . ?
C25 H25C 0.9600 . ?
C26 H26A 0.9600 . ?
C26 H26B 0.9600 . ?
C26 H26C 0.9600 . ?
C27 H27A 0.9600 . ?
C27 H27B 0.9600 . ?
C27 H27C 0.9600 . ?
C28 H28A 0.9600 . ?
C28 H28B 0.9600 . ?
C28 H28C 0.9600 . ?
C29 H29A 0.9600 . ?
C29 H29B 0.9600 . ?
C29 H29C 0.9600 . ?
C30 H30A 0.9600 . ?
C30 H30B 0.9600 . ?
C30 H30C 0.9600 . ?
C31 H31A 0.9600 . ?
C31 H31B 0.9600 . ?
C31 H31C 0.9600 . ?
C32 H32A 0.9600 . ?
C32 H32B 0.9600 . ?
C32 H32C 0.9600 . ?
C33 H33A 0.9600 . ?
C33 H33B 0.9600 . ?
C33 H33C 0.9600 . ?
C34 H34A 0.9600 . ?
C34 H34B 0.9600 . ?
C34 H34C 0.9600 . ?
C35 H35A 0.9600 . ?
C35 H35B 0.9600 . ?
C35 H35C 0.9600 . ?
C36 C41 0.38(10) 2_767 ?
C36 C40 1.30(6) 2_767 ?
C36 C37 1.51(2) . ?
C37 C40 1.01(5) 2_767 ?
C37 C39 1.43(5) 2_767 ?
C37 C41 1.52(6) 2_767 ?
C37 C38 1.549(19) . ?
C38 C39 1.11(5) 2_767 ?
C38 C40 1.20(5) 2_767 ?
C38 C39 1.484(19) . ?
C39 C39 1.03(7) 2_767 ?
C39 C38 1.11(5) 2_767 ?
C39 C37 1.43(5) 2_767 ?
C39 C40 1.501(19) . ?
C40 C37 1.01(5) 2_767 ?
C40 C38 1.20(5) 2_767 ?
C40 C36 1.30(6) 2_767 ?
C40 C41 1.48(2) . ?
C41 C36 0.38(10) 2_767 ?
C41 C37 1.52(6) 2_767 ?

loop_
_geom_torsion_atom_site_label_1
_geom_torsion_atom_site_label_2
_geom_torsion_atom_site_label_3
_geom_torsion_atom_site_label_4
_geom_torsion
_geom_torsion_site_symmetry_1
_geom_torsion_site_symmetry_2
_geom_torsion_site_symmetry_3
_geom_torsion_site_symmetry_4
_geom_torsion_publ_flag
N4 Y1 Si2 N3 130.0(2) . . . . ?
N1 Y1 Si2 N3 -42.4(3) . . . . ?
N2 Y1 Si2 N3 -104.7(2) . . . . ?
C1 Y1 Si2 N3 -79.5(2) . . . . ?
Si4 Y1 Si2 N3 99.3(2) . . . . ?
N3 Y1 Si2 C27 78.1(4) . . . . ?
N4 Y1 Si2 C27 -151.9(3) . . . . ?
N1 Y1 Si2 C27 35.7(4) . . . . ?
N2 Y1 Si2 C27 -26.6(3) . . . . ?
C1 Y1 Si2 C27 -1.4(4) . . . . ?
Si4 Y1 Si2 C27 177.4(3) . . . . ?
N3 Y1 Si2 C28 -96.6(3) . . . . ?
N4 Y1 Si2 C28 33.4(3) . . . . ?
N1 Y1 Si2 C28 -138.9(3) . . . . ?
N2 Y1 Si2 C28 158.7(3) . . . . ?
C1 Y1 Si2 C28 -176.1(3) . . . . ?
Si4 Y1 Si2 C28 2.8(2) . . . . ?
N3 Y1 Si2 C29 166.9(3) . . . . ?
N4 Y1 Si2 C29 -63.1(3) . . . . ?
N1 Y1 Si2 C29 124.5(3) . . . . ?
N2 Y1 Si2 C29 62.2(2) . . . . ?
C1 Y1 Si2 C29 87.4(3) . . . . ?
Si4 Y1 Si2 C29 -93.8(2) . . . . ?
N3 Y1 Si4 N4 131.7(2) . . . . ?
N1 Y1 Si4 N4 -104.8(2) . . . . ?
N2 Y1 Si4 N4 -42.9(3) . . . . ?
C1 Y1 Si4 N4 -81.0(3) . . . . ?
Si2 Y1 Si4 N4 100.1(2) . . . . ?
N3 Y1 Si4 C35 37.8(3) . . . . ?
N4 Y1 Si4 C35 -93.8(3) . . . . ?
N1 Y1 Si4 C35 161.4(3) . . . . ?
N2 Y1 Si4 C35 -136.7(3) . . . . ?
C1 Y1 Si4 C35 -174.9(3) . . . . ?
Si2 Y1 Si4 C35 6.3(3) . . . . ?
N3 Y1 Si4 C34 -149.9(3) . . . . ?
N4 Y1 Si4 C34 78.4(4) . . . . ?
N1 Y1 Si4 C34 -26.4(3) . . . . ?
N2 Y1 Si4 C34 35.5(4) . . . . ?
C1 Y1 Si4 C34 -2.6(3) . . . . ?
Si2 Y1 Si4 C34 178.5(3) . . . . ?
N3 Y1 Si4 C33 -59.8(2) . . . . ?
N4 Y1 Si4 C33 168.5(3) . . . . ?
N1 Y1 Si4 C33 63.7(2) . . . . ?
N2 Y1 Si4 C33 125.6(3) . . . . ?
C1 Y1 Si4 C33 87.5(3) . . . . ?
Si2 Y1 Si4 C33 -91.3(2) . . . . ?
N3 Y1 N1 C1 -103.1(3) . . . . ?
N4 Y1 N1 C1 107.4(3) . . . . ?
N2 Y1 N1 C1 1.5(3) . . . . ?
Si2 Y1 N1 C1 -80.7(3) . . . . ?
Si4 Y1 N1 C1 139.5(3) . . . . ?
N3 Y1 N1 C2 75.6(6) . . . . ?
N4 Y1 N1 C2 -73.9(6) . . . . ?
N2 Y1 N1 C2 -179.9(6) . . . . ?
C1 Y1 N1 C2 178.6(7) . . . . ?
Si2 Y1 N1 C2 97.9(5) . . . . ?
Si4 Y1 N1 C2 -41.9(6) . . . . ?
N3 Y1 N2 C1 102.9(3) . . . . ?
N4 Y1 N2 C1 -105.1(3) . . . . ?
N1 Y1 N2 C1 -1.5(3) . . . . ?
Si2 Y1 N2 C1 136.0(3) . . . . ?
Si4 Y1 N2 C1 -82.9(3) . . . . ?
N3 Y1 N2 C10 -69.0(7) . . . . ?
N4 Y1 N2 C10 83.0(7) . . . . ?
N1 Y1 N2 C10 -173.5(8) . . . . ?
C1 Y1 N2 C10 -172.0(9) . . . . ?
Si2 Y1 N2 C10 -36.0(7) . . . . ?
Si4 Y1 N2 C10 105.2(7) . . . . ?
C27 Si2 N3 Si1 45.8(4) . . . . ?
C28 Si2 N3 Si1 -79.5(4) . . . . ?
C29 Si2 N3 Si1 164.0(3) . . . . ?
Y1 Si2 N3 Si1 176.3(4) . . . . ?
C27 Si2 N3 Y1 -130.5(3) . . . . ?
C28 Si2 N3 Y1 104.2(3) . . . . ?
C29 Si2 N3 Y1 -12.3(3) . . . . ?
C26 Si1 N3 Si2 -83.5(4) . . . . ?
C24 Si1 N3 Si2 37.1(4) . . . . ?
C25 Si1 N3 Si2 156.4(3) . . . . ?
C26 Si1 N3 Y1 91.8(4) . . . . ?
C24 Si1 N3 Y1 -147.6(3) . . . . ?
C25 Si1 N3 Y1 -28.2(4) . . . . ?
N4 Y1 N3 Si2 -61.6(3) . . . . ?
N1 Y1 N3 Si2 151.67(18) . . . . ?
N2 Y1 N3 Si2 88.2(2) . . . . ?
C1 Y1 N3 Si2 120.0(2) . . . . ?
Si4 Y1 N3 Si2 -87.96(19) . . . . ?
N4 Y1 N3 Si1 122.5(3) . . . . ?
N1 Y1 N3 Si1 -24.2(3) . . . . ?
N2 Y1 N3 Si1 -87.6(3) . . . . ?
C1 Y1 N3 Si1 -55.8(3) . . . . ?
Si2 Y1 N3 Si1 -175.8(4) . . . . ?
Si4 Y1 N3 Si1 96.2(3) . . . . ?
C35 Si4 N4 Si3 -80.2(4) . . . . ?
C34 Si4 N4 Si3 44.2(4) . . . . ?
C33 Si4 N4 Si3 162.7(3) . . . . ?
Y1 Si4 N4 Si3 173.6(4) . . . . ?
C35 Si4 N4 Y1 106.2(3) . . . . ?
C34 Si4 N4 Y1 -129.4(3) . . . . ?
C33 Si4 N4 Y1 -10.8(3) . . . . ?
C30 Si3 N4 Si4 35.1(4) . . . . ?
C31 Si3 N4 Si4 -85.2(4) . . . . ?
C32 Si3 N4 Si4 153.4(3) . . . . ?
C30 Si3 N4 Y1 -152.7(3) . . . . ?
C31 Si3 N4 Y1 87.0(4) . . . . ?
C32 Si3 N4 Y1 -34.4(4) . . . . ?
N3 Y1 N4 Si4 -59.2(3) . . . . ?
N1 Y1 N4 Si4 87.6(2) . . . . ?
N2 Y1 N4 Si4 151.25(19) . . . . ?
C1 Y1 N4 Si4 119.1(2) . . . . ?
Si2 Y1 N4 Si4 -87.0(2) . . . . ?
N3 Y1 N4 Si3 127.8(3) . . . . ?
N1 Y1 N4 Si3 -85.5(3) . . . . ?
N2 Y1 N4 Si3 -21.8(3) . . . . ?
C1 Y1 N4 Si3 -53.9(3) . . . . ?
Si2 Y1 N4 Si3 99.9(3) . . . . ?
Si4 Y1 N4 Si3 -173.0(5) . . . . ?
C2 N1 C1 N2 178.6(4) . . . . ?
Y1 N1 C1 N2 -2.3(4) . . . . ?
C2 N1 C1 C18 0.0(7) . . . . ?
Y1 N1 C1 C18 179.0(4) . . . . ?
C2 N1 C1 Y1 -179.0(5) . . . . ?
C10 N2 C1 N1 176.3(6) . . . . ?
Y1 N2 C1 N1 2.3(4) . . . . ?
C10 N2 C1 C18 -5.2(9) . . . . ?
Y1 N2 C1 C18 -179.1(4) . . . . ?
C10 N2 C1 Y1 174.0(6) . . . . ?
N3 Y1 C1 N1 91.2(3) . . . . ?
N4 Y1 C1 N1 -87.2(3) . . . . ?
N2 Y1 C1 N1 -177.4(5) . . . . ?
Si2 Y1 C1 N1 125.9(3) . . . . ?
Si4 Y1 C1 N1 -52.6(3) . . . . ?
N3 Y1 C1 N2 -91.4(3) . . . . ?
N4 Y1 C1 N2 90.2(3) . . . . ?
N1 Y1 C1 N2 177.4(5) . . . . ?
Si2 Y1 C1 N2 -56.7(3) . . . . ?
Si4 Y1 C1 N2 124.8(3) . . . . ?
N3 Y1 C1 C18 78(5) . . . . ?
N4 Y1 C1 C18 -101(5) . . . . ?
N1 Y1 C1 C18 -13(5) . . . . ?
N2 Y1 C1 C18 169(5) . . . . ?
Si2 Y1 C1 C18 113(5) . . . . ?
Si4 Y1 C1 C18 -66(5) . . . . ?
C1 N1 C2 C7 77.0(6) . . . . ?
Y1 N1 C2 C7 -101.4(6) . . . . ?
C1 N1 C2 C3 -105.8(5) . . . . ?
Y1 N1 C2 C3 75.7(7) . . . . ?
C7 C2 C3 C4 -0.4(7) . . . . ?
N1 C2 C3 C4 -177.6(5) . . . . ?
C7 C2 C3 C8 179.6(5) . . . . ?
N1 C2 C3 C8 2.4(7) . . . . ?
C2 C3 C4 C5 -0.1(9) . . . . ?
C8 C3 C4 C5 179.8(6) . . . . ?
C3 C4 C5 C6 0.6(10) . . . . ?
C4 C5 C6 C7 -0.4(10) . . . . ?
C5 C6 C7 C2 -0.1(9) . . . . ?
C5 C6 C7 C9 -179.7(6) . . . . ?
C3 C2 C7 C6 0.5(7) . . . . ?
N1 C2 C7 C6 177.6(5) . . . . ?
C3 C2 C7 C9 -179.8(5) . . . . ?
N1 C2 C7 C9 -2.7(7) . . . . ?
C1 N2 C10 C11 87.6(8) . . . . ?
Y1 N2 C10 C11 -102.0(8) . . . . ?
C1 N2 C10 C15 -96.5(7) . . . . ?
Y1 N2 C10 C15 73.9(9) . . . . ?
N2 C10 C11 C12 178.7(5) . . . . ?
C15 C10 C11 C12 2.7(9) . . . . ?
N2 C10 C11 C16 -1.1(10) . . . . ?
C15 C10 C11 C16 -177.0(6) . . . . ?
C10 C11 C12 C13 -1.2(10) . . . . ?
C16 C11 C12 C13 178.5(6) . . . . ?
C11 C12 C13 C14 -1.5(10) . . . . ?
C12 C13 C14 C15 2.6(10) . . . . ?
C13 C14 C15 C10 -0.9(10) . . . . ?
C13 C14 C15 C17 177.8(6) . . . . ?
C11 C10 C15 C14 -1.7(10) . . . . ?
N2 C10 C15 C14 -177.8(5) . . . . ?
C11 C10 C15 C17 179.6(6) . . . . ?
N2 C10 C15 C17 3.5(9) . . . . ?
N1 C1 C18 C23 -138.9(5) . . . . ?
N2 C1 C18 C23 42.6(8) . . . . ?
Y1 C1 C18 C23 -126(5) . . . . ?
N1 C1 C18 C19 88.2(6) . . . . ?
N2 C1 C18 C19 -90.2(6) . . . . ?
Y1 C1 C18 C19 101(5) . . . . ?
C23 C18 C19 C20 57.0(7) . . . . ?
C1 C18 C19 C20 -166.6(5) . . . . ?
C18 C19 C20 C21 -52.9(8) . . . . ?
C19 C20 C21 C22 50.5(8) . . . . ?
C20 C21 C22 C23 -51.1(8) . . . . ?
C19 C18 C23 C22 -57.7(7) . . . . ?
C1 C18 C23 C22 169.0(5) . . . . ?
C21 C22 C23 C18 54.6(8) . . . . ?
C41 C36 C37 C40 131(21) 2_767 . . 2_767 ?
C41 C36 C37 C39 169(18) 2_767 . . 2_767 ?
C40 C36 C37 C39 38(5) 2_767 . . 2_767 ?
C40 C36 C37 C41 -131(21) 2_767 . . 2_767 ?
C41 C36 C37 C38 -179(19) 2_767 . . . ?
C40 C36 C37 C38 49(3) 2_767 . . . ?
C40 C37 C38 C39 -109(5) 2_767 . . 2_767 ?
C36 C37 C38 C39 -166(5) . . . 2_767 ?
C41 C37 C38 C39 -166(5) 2_767 . . 2_767 ?
C39 C37 C38 C40 109(5) 2_767 . . 2_767 ?
C36 C37 C38 C40 -56(4) . . . 2_767 ?
C41 C37 C38 C40 -56(4) 2_767 . . 2_767 ?
C40 C37 C38 C39 -117(5) 2_767 . . . ?
C39 C37 C38 C39 -8(5) 2_767 . . . ?
C36 C37 C38 C39 -174(4) . . . . ?
C41 C37 C38 C39 -174(4) 2_767 . . . ?
C40 C38 C39 C39 -32(7) 2_767 . . 2_767 ?
C37 C38 C39 C39 10(6) . . . 2_767 ?
C39 C38 C39 C38 0.000(8) 2_767 . . 2_767 ?
C40 C38 C39 C38 -32(7) 2_767 . . 2_767 ?
C37 C38 C39 C38 10(6) . . . 2_767 ?
C39 C38 C39 C37 160(12) 2_767 . . 2_767 ?
C40 C38 C39 C37 128(7) 2_767 . . 2_767 ?
C37 C38 C39 C37 170(6) . . . 2_767 ?
C39 C38 C39 C40 -102(13) 2_767 . . . ?
C40 C38 C39 C40 -134(9) 2_767 . . . ?
C37 C38 C39 C40 -92(11) . . . . ?
C39 C39 C40 C37 151(9) 2_767 . . 2_767 ?
C38 C39 C40 C37 112(5) 2_767 . . 2_767 ?
C38 C39 C40 C37 -127(11) . . . 2_767 ?
C39 C39 C40 C38 39(8) 2_767 . . 2_767 ?
C37 C39 C40 C38 -112(5) 2_767 . . 2_767 ?
C38 C39 C40 C38 121(11) . . . 2_767 ?
C39 C39 C40 C36 103(10) 2_767 . . 2_767 ?
C38 C39 C40 C36 64(6) 2_767 . . 2_767 ?
C37 C39 C40 C36 -48(5) 2_767 . . 2_767 ?
C38 C39 C40 C36 -175(9) . . . 2_767 ?
C39 C39 C40 C41 122(9) 2_767 . . . ?
C38 C39 C40 C41 84(6) 2_767 . . . ?
C37 C39 C40 C41 -28(5) 2_767 . . . ?
C38 C39 C40 C41 -156(8) . . . . ?
C37 C40 C41 C36 -124(21) 2_767 . . 2_767 ?
C38 C40 C41 C36 -44(21) 2_767 . . 2_767 ?
C39 C40 C41 C36 -97(20) . . . 2_767 ?
C38 C40 C41 C37 80(4) 2_767 . . 2_767 ?
C36 C40 C41 C37 124(21) 2_767 . . 2_767 ?
C39 C40 C41 C37 27(5) . . . 2_767 ?
